data_7028733
loop_
_publ_author_name
'Qian, Jing'
'Yu, Shasha'
'Wang, Wenjun'
'Wang, Liping'
'Tian, Jinlei'
'Yan, Shiping'

_publ_section_title
;
 Efficient single-strand cleavage of DNA mediated by a Mn(III)Mn(IV)-based
 artificial nuclease.
;
_journal_issue 6
_journal_name_full 'Dalton transactions (Cambridge, England : 2003)'
_journal_page_first 2646
_journal_page_last 2655
_journal_paper_doi 10.1039/c3dt51904j
_journal_volume 43
_journal_year 2014
_chemical_formula_sum 'C16 H36 Cl2 Mn2 N6 O16'
_chemical_formula_weight 749.29
_chemical_name_systematic
; 
 ? 
;
_space_group_IT_number 14
_symmetry_cell_setting monoclinic
_symmetry_space_group_name_Hall '-P 2yn'
_symmetry_space_group_name_H-M 'P 1 21/n 1'
_atom_sites_solution_hydrogens geom
_atom_sites_solution_primary direct
_atom_sites_solution_secondary difmap
_audit_creation_method SHELXL-97
_cell_angle_alpha 90.00
_cell_angle_beta 105.943(2)
_cell_angle_gamma 90.00
_cell_formula_units_Z 2
_cell_length_a 9.5479(19)
_cell_length_b 13.594(3)
_cell_length_c 11.132(2)
_cell_measurement_reflns_used 1757
_cell_measurement_temperature 293(2)
_cell_measurement_theta_max 24.50
_cell_measurement_theta_min 2.49
_cell_volume 1389.3(5)
_computing_cell_refinement 'Bruker SMART'
_computing_data_collection 'Bruker SMART'
_computing_data_reduction 'Bruker SAINT'
_computing_molecular_graphics 'Bruker SHELXTL'
_computing_publication_material 'Bruker SHELXTL'
_computing_structure_refinement 'SHELXL-97 (Sheldrick, 1997)'
_computing_structure_solution 'SHELXS-97 (Sheldrick, 1990)'
_diffrn_ambient_temperature 293(2)
_diffrn_measured_fraction_theta_full 1.000
_diffrn_measured_fraction_theta_max 1.000
_diffrn_measurement_device_type 'CCD area detector'
_diffrn_measurement_method 'phi and omega scans'
_diffrn_radiation_monochromator graphite
_diffrn_radiation_source 'fine-focus sealed tube'
_diffrn_radiation_type MoK\a
_diffrn_radiation_wavelength 0.71073
_diffrn_reflns_av_R_equivalents 0.0381
_diffrn_reflns_av_sigmaI/netI 0.0430
_diffrn_reflns_limit_h_max 11
_diffrn_reflns_limit_h_min -11
_diffrn_reflns_limit_k_max 13
_diffrn_reflns_limit_k_min -16
_diffrn_reflns_limit_l_max 12
_diffrn_reflns_limit_l_min -13
_diffrn_reflns_number 7430
_diffrn_reflns_theta_full 25.03
_diffrn_reflns_theta_max 25.03
_diffrn_reflns_theta_min 2.42
_exptl_absorpt_coefficient_mu 1.186
_exptl_absorpt_correction_T_max 0.8148
_exptl_absorpt_correction_T_min 0.7639
_exptl_absorpt_correction_type multi-scan
_exptl_absorpt_process_details SADABS
_exptl_crystal_colour black-green
_exptl_crystal_density_diffrn 1.791
_exptl_crystal_density_method 'not measured'
_exptl_crystal_description block
_exptl_crystal_F_000 772
_exptl_crystal_size_max 0.24
_exptl_crystal_size_mid 0.20
_exptl_crystal_size_min 0.18
_refine_diff_density_max 0.618
_refine_diff_density_min -0.370
_refine_diff_density_rms 0.070
_refine_ls_extinction_method none
_refine_ls_goodness_of_fit_ref 1.023
_refine_ls_hydrogen_treatment constr
_refine_ls_matrix_type full
_refine_ls_number_parameters 190
_refine_ls_number_reflns 2451
_refine_ls_number_restraints 0
_refine_ls_restrained_S_all 1.023
_refine_ls_R_factor_all 0.0516
_refine_ls_R_factor_gt 0.0357
_refine_ls_shift/su_max 0.001
_refine_ls_shift/su_mean 0.000
_refine_ls_structure_factor_coef Fsqd
_refine_ls_weighting_details 'calc w=1/[\s^2^(Fo^2^)+(0.0558P)^2^+0.3485P] where P=(Fo^2^+2Fc^2^)/3'
_refine_ls_weighting_scheme calc
_refine_ls_wR_factor_gt 0.0900
_refine_ls_wR_factor_ref 0.0984
_reflns_number_gt 1916
_reflns_number_total 2451
_reflns_threshold_expression >2sigma(I)
_cod_data_source_file c3dt51904j.txt
_cod_data_source_block 60402b
_cod_depositor_comments
;
The following automatic conversions were performed:

'_symmetry_cell_setting' value 'Monoclinic' changed to 'monoclinic'
according to
/usr/data/users/saulius/automatic-downloads/current/RSC/lib/dictionaries/cif_core.dic
dictionary named 'cif_core.dic' version 2.4.2 from
2011-04-26.

'_exptl_absorpt_correction_type' value 'MULTI-SCAN'
changed to 'multi-scan' according to
/usr/data/users/saulius/automatic-downloads/current/RSC/lib/dictionaries/cif_core.dic
dictionary named 'cif_core.dic' version 2.4.2 from
2011-04-26.

'_refine_ls_hydrogen_treatment' value 'CONSTR' changed
to 'constr' according to
/usr/data/users/saulius/automatic-downloads/current/RSC/lib/dictionaries/cif_core.dic
dictionary named 'cif_core.dic' version 2.4.2 from 2011-04-26.

Automatic conversion script
Id: cif_fix_values 2281 2013-09-26 08:29:07Z andrius 
;
_cod_original_cell_volume 1389.4(5)
_cod_original_sg_symbol_H-M P2(1)/n
_cod_database_code 7028733

loop_
_symmetry_equiv_pos_as_xyz
'x, y, z'
'-x+1/2, y+1/2, -z+1/2'
'-x, -y, -z'
'x-1/2, -y-1/2, z-1/2'

loop_
_atom_site_label
_atom_site_type_symbol
_atom_site_fract_x
_atom_site_fract_y
_atom_site_fract_z
_atom_site_U_iso_or_equiv
_atom_site_adp_type
_atom_site_occupancy
_atom_site_symmetry_multiplicity
_atom_site_calc_flag
_atom_site_refinement_flags
Mn1 Mn 0.54342(4) 0.41179(3) 0.53875(4) 0.02752(16) Uani 1 1 d .
O1 O 0.3574(2) 0.34770(15) 0.47939(18) 0.0361(5) Uani 1 1 d .
O2 O 0.1783(2) 0.28762(18) 0.5489(2) 0.0532(6) Uani 1 1 d .
O3 O 0.5320(2) 0.48290(14) 0.39983(16) 0.0308(4) Uani 1 1 d .
N1 N 0.5596(2) 0.32729(17) 0.6940(2) 0.0313(5) Uani 1 1 d .
N2 N 0.6487(3) 0.29659(18) 0.4853(2) 0.0364(6) Uani 1 1 d .
H2 H 0.6144 0.2893 0.4010 0.044 Uiso 1 1 calc R
N3 N 0.7466(2) 0.45452(19) 0.6282(2) 0.0329(6) Uani 1 1 d .
H3 H 0.7482 0.5214 0.6300 0.040 Uiso 1 1 calc R
C1 C 0.6541(3) 0.3867(2) 0.7984(3) 0.0369(7) Uani 1 1 d .
H1A H 0.6818 0.3477 0.8742 0.044 Uiso 1 1 calc R
H1B H 0.6014 0.4442 0.8140 0.044 Uiso 1 1 calc R
C2 C 0.7881(3) 0.4180(2) 0.7614(3) 0.0413(8) Uani 1 1 d .
H2A H 0.8543 0.3627 0.7696 0.050 Uiso 1 1 calc R
H2B H 0.8378 0.4699 0.8167 0.050 Uiso 1 1 calc R
C3 C 0.8418(3) 0.4211(3) 0.5508(3) 0.0443(8) Uani 1 1 d .
H3A H 0.9433 0.4283 0.5972 0.053 Uiso 1 1 calc R
H3B H 0.8241 0.4607 0.4756 0.053 Uiso 1 1 calc R
C4 C 0.8084(3) 0.3148(3) 0.5170(3) 0.0469(8) Uani 1 1 d .
H4A H 0.8442 0.2978 0.4461 0.056 Uiso 1 1 calc R
H4B H 0.8577 0.2734 0.5867 0.056 Uiso 1 1 calc R
C5 C 0.6112(4) 0.2068(2) 0.5463(3) 0.0449(8) Uani 1 1 d .
H5A H 0.6758 0.1533 0.5394 0.054 Uiso 1 1 calc R
H5B H 0.5120 0.1869 0.5055 0.054 Uiso 1 1 calc R
C6 C 0.6269(4) 0.2294(2) 0.6817(3) 0.0413(8) Uani 1 1 d .
H6A H 0.5795 0.1785 0.7175 0.050 Uiso 1 1 calc R
H6B H 0.7293 0.2303 0.7273 0.050 Uiso 1 1 calc R
C7 C 0.4062(3) 0.3167(2) 0.6990(3) 0.0383(7) Uani 1 1 d .
H7A H 0.3816 0.3710 0.7459 0.046 Uiso 1 1 calc R
H7B H 0.3961 0.2561 0.7419 0.046 Uiso 1 1 calc R
C8 C 0.3022(3) 0.3153(2) 0.5684(3) 0.0358(7) Uani 1 1 d .
Cl1 Cl 0.18697(8) 0.50788(6) 0.84043(7) 0.0422(2) Uani 1 1 d .
O4 O 0.1321(3) 0.5386(2) 0.9403(2) 0.0758(8) Uani 1 1 d .
O5 O 0.1472(3) 0.40810(17) 0.8083(2) 0.0575(7) Uani 1 1 d .
O6 O 0.1240(4) 0.5687(2) 0.7350(3) 0.0822(9) Uani 1 1 d .
O7 O 0.3408(3) 0.5167(2) 0.8748(3) 0.0888(10) Uani 1 1 d .
O8 O 0.5514(3) 0.30659(17) 0.2250(2) 0.0515(6) Uani 1 1 d .
H8A H 0.5534 0.2606 0.1744 0.077 Uiso 1 1 d R
H8B H 0.5800 0.3590 0.1976 0.077 Uiso 1 1 d R

loop_
_atom_site_aniso_label
_atom_site_aniso_U_11
_atom_site_aniso_U_22
_atom_site_aniso_U_33
_atom_site_aniso_U_23
_atom_site_aniso_U_13
_atom_site_aniso_U_12
Mn1 0.0316(3) 0.0309(3) 0.0216(2) 0.00188(17) 0.00997(18) 0.00030(18)
O1 0.0400(11) 0.0402(12) 0.0287(11) -0.0010(9) 0.0105(9) -0.0069(9)
O2 0.0434(14) 0.0672(17) 0.0512(15) 0.0004(12) 0.0166(11) -0.0123(12)
O3 0.0386(11) 0.0343(11) 0.0225(10) 0.0005(8) 0.0134(8) 0.0019(9)
N1 0.0375(13) 0.0316(14) 0.0264(13) 0.0026(10) 0.0114(11) 0.0018(10)
N2 0.0457(15) 0.0399(15) 0.0255(13) -0.0001(10) 0.0129(11) 0.0067(11)
N3 0.0346(13) 0.0404(15) 0.0249(12) 0.0031(10) 0.0099(10) -0.0016(11)
C1 0.0476(18) 0.0405(19) 0.0224(15) 0.0016(12) 0.0093(13) 0.0000(14)
C2 0.0410(17) 0.057(2) 0.0222(15) 0.0024(14) 0.0019(13) -0.0024(15)
C3 0.0336(16) 0.068(2) 0.0351(17) 0.0035(16) 0.0153(14) 0.0018(16)
C4 0.0414(18) 0.066(2) 0.0380(18) 0.0021(16) 0.0187(15) 0.0167(16)
C5 0.062(2) 0.0345(18) 0.0413(19) 0.0004(14) 0.0203(16) 0.0084(16)
C6 0.054(2) 0.0330(18) 0.0393(18) 0.0073(14) 0.0175(15) 0.0078(14)
C7 0.0446(18) 0.0408(19) 0.0337(17) 0.0051(13) 0.0181(14) -0.0015(14)
C8 0.0425(19) 0.0331(17) 0.0358(17) -0.0002(13) 0.0171(14) -0.0031(13)
Cl1 0.0493(5) 0.0423(5) 0.0403(5) -0.0035(3) 0.0214(4) -0.0019(4)
O4 0.107(2) 0.080(2) 0.0545(16) -0.0176(14) 0.0455(15) 0.0034(17)
O5 0.0666(16) 0.0427(15) 0.0681(17) -0.0100(12) 0.0267(14) -0.0079(12)
O6 0.128(3) 0.0644(19) 0.0542(18) 0.0144(14) 0.0258(17) 0.0174(17)
O7 0.0544(17) 0.078(2) 0.134(3) -0.0182(19) 0.0265(18) -0.0105(15)
O8 0.0639(15) 0.0522(15) 0.0399(13) -0.0076(10) 0.0169(11) -0.0133(11)

loop_
_atom_type_symbol
_atom_type_description
_atom_type_scat_dispersion_real
_atom_type_scat_dispersion_imag
_atom_type_scat_source
C C 0.0033 0.0016 'International Tables Vol C Tables 4.2.6.8 and 6.1.1.4'
H H 0.0000 0.0000 'International Tables Vol C Tables 4.2.6.8 and 6.1.1.4'
N N 0.0061 0.0033 'International Tables Vol C Tables 4.2.6.8 and 6.1.1.4'
O O 0.0106 0.0060 'International Tables Vol C Tables 4.2.6.8 and 6.1.1.4'
Cl Cl 0.1484 0.1585 'International Tables Vol C Tables 4.2.6.8 and 6.1.1.4'
Mn Mn 0.3368 0.7283 'International Tables Vol C Tables 4.2.6.8 and 6.1.1.4'

loop_
_geom_angle_atom_site_label_1
_geom_angle_atom_site_label_2
_geom_angle_atom_site_label_3
_geom_angle
_geom_angle_site_symmetry_1
_geom_angle_site_symmetry_3
O3 Mn1 O3 87.92(8) . 3_666
O3 Mn1 O1 96.64(8) . .
O3 Mn1 O1 93.56(9) 3_666 .
O3 Mn1 N3 95.32(9) . .
O3 Mn1 N3 90.82(9) 3_666 .
O1 Mn1 N3 167.40(9) . .
O3 Mn1 N2 94.59(9) . .
O3 Mn1 N2 173.62(9) 3_666 .
O1 Mn1 N2 91.98(10) . .
N3 Mn1 N2 83.11(10) . .
O3 Mn1 N1 178.06(9) . .
O3 Mn1 N1 94.02(9) 3_666 .
O1 Mn1 N1 83.35(9) . .
N3 Mn1 N1 84.56(9) . .
N2 Mn1 N1 83.47(9) . .
O3 Mn1 Mn1 44.21(6) . 3_666
O3 Mn1 Mn1 43.70(6) 3_666 3_666
O1 Mn1 Mn1 97.08(7) . 3_666
N3 Mn1 Mn1 94.25(7) . 3_666
N2 Mn1 Mn1 138.49(7) . 3_666
N1 Mn1 Mn1 137.72(7) . 3_666
C8 O1 Mn1 114.51(18) . .
Mn1 O3 Mn1 92.09(8) . 3_666
C7 N1 C1 114.4(2) . .
C7 N1 C6 111.6(2) . .
C1 N1 C6 111.6(2) . .
C7 N1 Mn1 103.88(17) . .
C1 N1 Mn1 104.03(17) . .
C6 N1 Mn1 110.86(17) . .
C4 N2 C5 112.8(2) . .
C4 N2 Mn1 111.02(19) . .
C5 N2 Mn1 107.32(18) . .
C4 N2 H2 108.5 . .
C5 N2 H2 108.5 . .
Mn1 N2 H2 108.5 . .
C3 N3 C2 115.6(2) . .
C3 N3 Mn1 106.63(18) . .
C2 N3 Mn1 110.45(17) . .
C3 N3 H3 108.0 . .
C2 N3 H3 108.0 . .
Mn1 N3 H3 108.0 . .
N1 C1 C2 108.4(2) . .
N1 C1 H1A 110.0 . .
C2 C1 H1A 110.0 . .
N1 C1 H1B 110.0 . .
C2 C1 H1B 110.0 . .
H1A C1 H1B 108.4 . .
C1 C2 N3 110.3(2) . .
C1 C2 H2A 109.6 . .
N3 C2 H2A 109.6 . .
C1 C2 H2B 109.6 . .
N3 C2 H2B 109.6 . .
H2A C2 H2B 108.1 . .
N3 C3 C4 108.5(2) . .
N3 C3 H3A 110.0 . .
C4 C3 H3A 110.0 . .
N3 C3 H3B 110.0 . .
C4 C3 H3B 110.0 . .
H3A C3 H3B 108.4 . .
N2 C4 C3 110.6(2) . .
N2 C4 H4A 109.5 . .
C3 C4 H4A 109.5 . .
N2 C4 H4B 109.5 . .
C3 C4 H4B 109.5 . .
H4A C4 H4B 108.1 . .
N2 C5 C6 108.6(3) . .
N2 C5 H5A 110.0 . .
C6 C5 H5A 110.0 . .
N2 C5 H5B 110.0 . .
C6 C5 H5B 110.0 . .
H5A C5 H5B 108.3 . .
N1 C6 C5 110.2(2) . .
N1 C6 H6A 109.6 . .
C5 C6 H6A 109.6 . .
N1 C6 H6B 109.6 . .
C5 C6 H6B 109.6 . .
H6A C6 H6B 108.1 . .
N1 C7 C8 110.9(2) . .
N1 C7 H7A 109.5 . .
C8 C7 H7A 109.5 . .
N1 C7 H7B 109.5 . .
C8 C7 H7B 109.5 . .
H7A C7 H7B 108.1 . .
O2 C8 O1 123.0(3) . .
O2 C8 C7 121.9(3) . .
O1 C8 C7 115.1(3) . .
O4 Cl1 O7 110.05(19) . .
O4 Cl1 O6 108.18(19) . .
O7 Cl1 O6 110.2(2) . .
O4 Cl1 O5 110.27(17) . .
O7 Cl1 O5 109.42(16) . .
O6 Cl1 O5 108.74(18) . .
H8A O8 H8B 108.2 . .

loop_
_geom_bond_atom_site_label_1
_geom_bond_atom_site_label_2
_geom_bond_distance
_geom_bond_site_symmetry_2
Mn1 O3 1.8016(18) .
Mn1 O3 1.8184(19) 3_666
Mn1 O1 1.925(2) .
Mn1 N3 2.007(2) .
Mn1 N2 2.036(2) .
Mn1 N1 2.045(2) .
Mn1 Mn1 2.6059(9) 3_666
O1 C8 1.319(3) .
O2 C8 1.203(3) .
O3 Mn1 1.8183(19) 3_666
N1 C7 1.488(4) .
N1 C1 1.497(4) .
N1 C6 1.501(4) .
N2 C4 1.488(4) .
N2 C5 1.488(4) .
N2 H2 0.9100 .
N3 C3 1.485(4) .
N3 C2 1.510(3) .
N3 H3 0.9100 .
C1 C2 1.509(4) .
C1 H1A 0.9700 .
C1 H1B 0.9700 .
C2 H2A 0.9700 .
C2 H2B 0.9700 .
C3 C4 1.506(5) .
C3 H3A 0.9700 .
C3 H3B 0.9700 .
C4 H4A 0.9700 .
C4 H4B 0.9700 .
C5 C6 1.505(4) .
C5 H5A 0.9700 .
C5 H5B 0.9700 .
C6 H6A 0.9700 .
C6 H6B 0.9700 .
C7 C8 1.520(4) .
C7 H7A 0.9700 .
C7 H7B 0.9700 .
Cl1 O4 1.416(3) .
Cl1 O7 1.417(3) .
Cl1 O6 1.426(3) .
Cl1 O5 1.428(2) .
O8 H8A 0.8451 .
O8 H8B 0.8497 .

loop_
_geom_hbond_atom_site_label_D
_geom_hbond_atom_site_label_H
_geom_hbond_atom_site_label_A
_geom_hbond_distance_DH
_geom_hbond_distance_HA
_geom_hbond_distance_DA
_geom_hbond_angle_DHA
_geom_hbond_site_symmetry_A
N2 H2 O8 0.91 1.90 2.793(3) 166.4 .
N3 H3 O1 0.91 2.23 2.999(3) 141.4 3_666
O8 H8A O2 0.85 2.17 2.874(3) 140.3 4_665

loop_
_geom_torsion_atom_site_label_1
_geom_torsion_atom_site_label_2
_geom_torsion_atom_site_label_3
_geom_torsion_atom_site_label_4
_geom_torsion
_geom_torsion_site_symmetry_1
_geom_torsion_site_symmetry_4
O3 Mn1 O1 C8 -157.25(19) . .
O3 Mn1 O1 C8 -68.9(2) 3_666 .
N3 Mn1 O1 C8 41.2(5) . .
N2 Mn1 O1 C8 107.9(2) . .
N1 Mn1 O1 C8 24.7(2) . .
Mn1 Mn1 O1 C8 -112.70(19) 3_666 .
O3 Mn1 O3 Mn1 0.0 3_666 3_666
O1 Mn1 O3 Mn1 93.34(9) . 3_666
N3 Mn1 O3 Mn1 -90.63(9) . 3_666
N2 Mn1 O3 Mn1 -174.12(9) . 3_666
N1 Mn1 O3 Mn1 -177(63) . 3_666
O3 Mn1 N1 C7 -121(3) . .
O3 Mn1 N1 C7 62.30(18) 3_666 .
O1 Mn1 N1 C7 -30.82(17) . .
N3 Mn1 N1 C7 152.75(18) . .
N2 Mn1 N1 C7 -123.59(19) . .
Mn1 Mn1 N1 C7 62.4(2) 3_666 .
O3 Mn1 N1 C1 119(3) . .
O3 Mn1 N1 C1 -57.69(18) 3_666 .
O1 Mn1 N1 C1 -150.81(18) . .
N3 Mn1 N1 C1 32.75(18) . .
N2 Mn1 N1 C1 116.42(19) . .
Mn1 Mn1 N1 C1 -57.6(2) 3_666 .
O3 Mn1 N1 C6 -1(3) . .
O3 Mn1 N1 C6 -177.72(19) 3_666 .
O1 Mn1 N1 C6 89.16(19) . .
N3 Mn1 N1 C6 -87.3(2) . .
N2 Mn1 N1 C6 -3.61(19) . .
Mn1 Mn1 N1 C6 -177.61(15) 3_666 .
O3 Mn1 N2 C4 83.95(19) . .
O3 Mn1 N2 C4 -29.0(9) 3_666 .
O1 Mn1 N2 C4 -179.22(19) . .
N3 Mn1 N2 C4 -10.86(19) . .
N1 Mn1 N2 C4 -96.1(2) . .
Mn1 Mn1 N2 C4 77.8(2) 3_666 .
O3 Mn1 N2 C5 -152.4(2) . .
O3 Mn1 N2 C5 94.7(8) 3_666 .
O1 Mn1 N2 C5 -55.5(2) . .
N3 Mn1 N2 C5 112.8(2) . .
N1 Mn1 N2 C5 27.5(2) . .
Mn1 Mn1 N2 C5 -158.55(16) 3_666 .
O3 Mn1 N3 C3 -61.29(19) . .
O3 Mn1 N3 C3 -149.28(19) 3_666 .
O1 Mn1 N3 C3 100.3(4) . .
N2 Mn1 N3 C3 32.70(19) . .
N1 Mn1 N3 C3 116.76(19) . .
Mn1 Mn1 N3 C3 -105.66(18) 3_666 .
O3 Mn1 N3 C2 172.39(19) . .
O3 Mn1 N3 C2 84.4(2) 3_666 .
O1 Mn1 N3 C2 -26.0(5) . .
N2 Mn1 N3 C2 -93.6(2) . .
N1 Mn1 N3 C2 -9.6(2) . .
Mn1 Mn1 N3 C2 128.02(19) 3_666 .
C7 N1 C1 C2 -162.6(2) . .
C6 N1 C1 C2 69.6(3) . .
Mn1 N1 C1 C2 -49.9(3) . .
N1 C1 C2 N3 44.5(3) . .
C3 N3 C2 C1 -137.4(3) . .
Mn1 N3 C2 C1 -16.3(3) . .
C2 N3 C3 C4 74.7(3) . .
Mn1 N3 C3 C4 -48.5(3) . .
C5 N2 C4 C3 -133.9(3) . .
Mn1 N2 C4 C3 -13.4(3) . .
N3 C3 C4 N2 40.6(3) . .
C4 N2 C5 C6 76.2(3) . .
Mn1 N2 C5 C6 -46.4(3) . .
C7 N1 C6 C5 94.1(3) . .
C1 N1 C6 C5 -136.6(3) . .
Mn1 N1 C6 C5 -21.1(3) . .
N2 C5 C6 N1 44.6(3) . .
C1 N1 C7 C8 145.2(2) . .
C6 N1 C7 C8 -87.0(3) . .
Mn1 N1 C7 C8 32.5(3) . .
Mn1 O1 C8 O2 168.0(2) . .
Mn1 O1 C8 C7 -11.1(3) . .
N1 C7 C8 O2 164.6(3) . .
N1 C7 C8 O1 -16.3(4) . .
